data_1577475
loop_
_publ_author_name
'Bess, Zachariah'
'Oscar, Celisha'
'Bithi, Ummey Hafsa'
'Duenas Parapar, Diego'
'Lowe, William Jacob'
'Madzig, Fruzsina'
'Gultneh, Yilma'
'Butcher, Ray J.'

_publ_section_title
;
 {Bis[2-(pyridin-2-yl)eth-yl]amine}-dibromidocopper(II).
;
_journal_coeditor_code BH4103
_journal_issue 'Pt 7'
_journal_name_full IUCrData
_journal_page_first x260689
_journal_paper_doi 10.1107/S2414314626006899
_journal_volume 11
_journal_year 2026
_chemical_formula_iupac '[Cu Br2 (C14 H17 N3)]'
_chemical_formula_moiety 'C14 H17 Br2 Cu N3'
_chemical_formula_sum 'C14 H17 Br2 Cu N3'
_chemical_formula_weight 450.66
_chemical_name_systematic {Bis[2-(pyridin-2-yl)ethyl]amine-\k^3^<i>N</i>,<i>N</i>',<i>N</i>''}dibromidocopper(II)
_space_group_crystal_system monoclinic
_space_group_IT_number 14
_space_group_name_Hall '-P 2yn'
_space_group_name_H-M_alt 'P 1 21/n 1'
_atom_sites_solution_hydrogens mixed
_atom_sites_solution_primary dual
_atom_sites_solution_secondary difmap
_audit_creation_method SHELXL-2025/1
_cell_angle_alpha 90
_cell_angle_beta 108.4053(7)
_cell_angle_gamma 90
_cell_formula_units_Z 8
_cell_length_a 17.88872(12)
_cell_length_b 7.41487(5)
_cell_length_c 24.58312(17)
_cell_measurement_reflns_used 79382
_cell_measurement_temperature 100(2)
_cell_measurement_theta_max 76.3550
_cell_measurement_theta_min 2.6400
_cell_volume 3093.97(4)
_computing_cell_refinement
;
CrysAlisPro 1.171.43.144a (Rigaku OD, 2024)
;
_computing_data_collection
;
CrysAlisPro 1.171.43.144a (Rigaku OD, 2024)
;
_computing_data_reduction
;
CrysAlisPro 1.171.43.144a (Rigaku OD, 2024)
;
_computing_molecular_graphics
;
SHELXTL (Sheldrick, 2008)
;
_computing_publication_material
;
SHELXTL (Sheldrick, 2008)
;
_computing_structure_refinement
;
<i>SHELXL2025/1</i> (Sheldrick, 2015b)
;
_computing_structure_solution
;
<i>SHELXT</i> (Sheldrick, 2015a)
;
_diffrn_ambient_temperature 100(2)
_diffrn_detector_area_resol_mean 10.0000
_diffrn_measured_fraction_theta_full 0.995
_diffrn_measured_fraction_theta_max 0.987
_diffrn_measurement_device_type 'XtaLAB Synergy, Dualflex, HyPix'
_diffrn_measurement_method '\w scans'
_diffrn_radiation_type CuK\a
_diffrn_radiation_wavelength 1.54184
_diffrn_reflns_av_R_equivalents 0.1237
_diffrn_reflns_av_unetI/netI 0.0401
_diffrn_reflns_limit_h_max 22
_diffrn_reflns_limit_h_min -22
_diffrn_reflns_limit_k_max 8
_diffrn_reflns_limit_k_min -9
_diffrn_reflns_limit_l_max 30
_diffrn_reflns_limit_l_min -30
_diffrn_reflns_number 93799
_diffrn_reflns_theta_full 67.684
_diffrn_reflns_theta_max 76.412
_diffrn_reflns_theta_min 3.790
_diffrn_source 'micro-focus sealed X-ray tube'
_exptl_absorpt_coefficient_mu 7.979
_exptl_absorpt_correction_T_max 1.00000
_exptl_absorpt_correction_T_min 0.41076
_exptl_absorpt_correction_type multi-scan
_exptl_absorpt_process_details
;
(CrysAlisPro; Rigaku OD, 2024)
;
_exptl_crystal_colour blue
_exptl_crystal_density_diffrn 1.935
_exptl_crystal_description needle
_exptl_crystal_F_000 1768
_exptl_crystal_size_max 0.38
_exptl_crystal_size_mid 0.15
_exptl_crystal_size_min 0.12
_refine_diff_density_max 0.784
_refine_diff_density_min -0.991
_refine_ls_extinction_method none
_refine_ls_goodness_of_fit_ref 1.184
_refine_ls_hydrogen_treatment mixed
_refine_ls_matrix_type full
_refine_ls_number_parameters 367
_refine_ls_number_reflns 6414
_refine_ls_number_restraints 0
_refine_ls_restrained_S_all 1.184
_refine_ls_R_factor_all 0.0345
_refine_ls_R_factor_gt 0.0343
_refine_ls_shift/su_max 0.002
_refine_ls_shift/su_mean 0.000
_refine_ls_structure_factor_coef Fsqd
_refine_ls_weighting_details 'w=1/[\s^2^(Fo^2^)+(0.0398P)^2^+5.1253P] where P=(Fo^2^+2Fc^2^)/3'
_refine_ls_weighting_scheme calc
_refine_ls_wR_factor_gt 0.0900
_refine_ls_wR_factor_ref 0.0902
_reflns_number_gt 6371
_reflns_number_total 6414
_reflns_threshold_expression 'I > 2\s(I)'
_cod_data_source_file bh4103.cif
_cod_data_source_block I
_cod_original_sg_symbol_H-M 'P 21/n'
_cod_database_code 1577475

loop_
_space_group_symop_operation_xyz
'x, y, z'
'-x+1/2, y+1/2, -z+1/2'
'-x, -y, -z'
'x-1/2, -y-1/2, z-1/2'

loop_
_atom_site_type_symbol
_atom_site_label
_atom_site_fract_x
_atom_site_fract_y
_atom_site_fract_z
_atom_site_U_iso_or_equiv
_atom_site_adp_type
_atom_site_calc_flag
_atom_site_occupancy
_atom_site_disorder_assembly
_atom_site_disorder_group
Br Br1A 0.32678(2) 0.17070(4) 0.29054(2) 0.01610(9) Uani d 1 . .
Br Br2A 0.29783(2) 0.18424(4) 0.45813(2) 0.01666(9) Uani d 1 . .
Cu Cu1A 0.31782(2) 0.36330(5) 0.37927(2) 0.01293(10) Uani d 1 . .
N N1A 0.43774(13) 0.3486(3) 0.41390(9) 0.0142(4) Uani d 1 . .
N N2A 0.31936(13) 0.6106(3) 0.34208(10) 0.0142(4) Uani d 1 . .
H H1CC 0.291(2) 0.588(5) 0.3068(16) 0.021 Uiso d 1 . .
N N3A 0.19977(13) 0.3931(3) 0.34980(9) 0.0160(5) Uani d 1 . .
C C1A 0.46619(17) 0.1825(4) 0.43198(11) 0.0171(5) Uani d 1 . .
H H1A 0.429872 0.085661 0.427052 0.021 Uiso calc 1 . .
C C2A 0.54552(18) 0.1466(4) 0.45729(11) 0.0201(6) Uani d 1 . .
H H2A 0.563132 0.028590 0.470227 0.024 Uiso calc 1 . .
C C3A 0.59871(17) 0.2872(4) 0.46330(12) 0.0217(6) Uani d 1 . .
H H3A 0.653608 0.267009 0.480348 0.026 Uiso calc 1 . .
C C4A 0.57070(17) 0.4570(4) 0.44413(12) 0.0206(6) Uani d 1 . .
H H4A 0.606324 0.554664 0.447785 0.025 Uiso calc 1 . .
C C5A 0.48950(16) 0.4845(4) 0.41928(11) 0.0158(5) Uani d 1 . .
C C6A 0.45879(17) 0.6687(4) 0.39779(12) 0.0196(6) Uani d 1 . .
H H6AA 0.503597 0.745049 0.396485 0.024 Uiso calc 1 . .
H H6AB 0.435683 0.724141 0.425458 0.024 Uiso calc 1 . .
C C7A 0.39676(16) 0.6686(4) 0.33848(11) 0.0168(5) Uani d 1 . .
H H7AA 0.392124 0.791377 0.321896 0.020 Uiso calc 1 . .
H H7AB 0.413417 0.585957 0.312848 0.020 Uiso calc 1 . .
C C8A 0.27959(17) 0.7578(4) 0.36392(12) 0.0191(6) Uani d 1 . .
H H8AA 0.248165 0.832293 0.331286 0.023 Uiso calc 1 . .
H H8AB 0.319997 0.836380 0.389986 0.023 Uiso calc 1 . .
C C9A 0.22570(17) 0.6835(4) 0.39593(12) 0.0197(6) Uani d 1 . .
H H9AA 0.258220 0.626349 0.432049 0.024 Uiso calc 1 . .
H H9AB 0.196262 0.784334 0.406010 0.024 Uiso calc 1 . .
C C10A 0.16843(16) 0.5479(4) 0.36103(11) 0.0166(5) Uani d 1 . .
C C11A 0.08771(17) 0.5769(4) 0.34179(12) 0.0226(6) Uani d 1 . .
H H11A 0.066545 0.687629 0.349737 0.027 Uiso calc 1 . .
C C12A 0.03832(17) 0.4438(5) 0.31104(12) 0.0252(7) Uani d 1 . .
H H12A -0.017094 0.461515 0.297484 0.030 Uiso calc 1 . .
C C13A 0.07109(18) 0.2841(5) 0.30033(13) 0.0256(7) Uani d 1 . .
H H13A 0.038273 0.189798 0.279728 0.031 Uiso calc 1 . .
C C14A 0.15173(18) 0.2629(4) 0.31978(12) 0.0214(6) Uani d 1 . .
H H14A 0.174023 0.153698 0.311813 0.026 Uiso calc 1 . .
Br Br1B 0.80932(2) 0.36716(4) 0.45455(2) 0.01605(9) Uani d 1 . .
Br Br2B 0.84002(2) 0.28195(4) 0.28522(2) 0.01566(9) Uani d 1 . .
Cu Cu1B 0.80774(2) 0.15672(5) 0.37698(2) 0.01267(10) Uani d 1 . .
N N1B 0.92444(13) 0.1025(3) 0.41115(9) 0.0142(4) Uani d 1 . .
N N2B 0.77799(14) -0.0996(3) 0.34612(9) 0.0148(4) Uani d 1 . .
H H1 0.755(2) -0.077(5) 0.3086(16) 0.022 Uiso d 1 . .
N N3B 0.69146(13) 0.2094(3) 0.34125(9) 0.0136(4) Uani d 1 . .
C C1B 0.97200(17) 0.2472(4) 0.42251(11) 0.0177(5) Uani d 1 . .
H H1B 0.948592 0.363459 0.415936 0.021 Uiso calc 1 . .
C C2B 1.05304(17) 0.2359(4) 0.44323(12) 0.0194(6) Uani d 1 . .
H H2B 1.084565 0.341724 0.450328 0.023 Uiso calc 1 . .
C C3B 1.08758(16) 0.0658(4) 0.45349(11) 0.0208(6) Uani d 1 . .
H H3B 1.143200 0.052750 0.468059 0.025 Uiso calc 1 . .
C C4B 1.03882(17) -0.0836(4) 0.44191(11) 0.0202(6) Uani d 1 . .
H H4B 1.061030 -0.201087 0.448752 0.024 Uiso calc 1 . .
C C5B 0.95720(16) -0.0630(4) 0.42025(11) 0.0161(5) Uani d 1 . .
C C6B 0.90523(18) -0.2261(4) 0.40605(12) 0.0205(6) Uani d 1 . .
H H6BA 0.877525 -0.238661 0.434918 0.025 Uiso calc 1 . .
H H6BB 0.938530 -0.334401 0.408658 0.025 Uiso calc 1 . .
C C7B 0.84444(17) -0.2190(4) 0.34666(12) 0.0187(6) Uani d 1 . .
H H7BA 0.869628 -0.174055 0.318748 0.022 Uiso calc 1 . .
H H7BB 0.824356 -0.342071 0.334852 0.022 Uiso calc 1 . .
C C8B 0.72085(17) -0.1916(4) 0.36938(12) 0.0189(6) Uani d 1 . .
H H8BA 0.749723 -0.273168 0.400905 0.023 Uiso calc 1 . .
H H8BB 0.684633 -0.266046 0.338864 0.023 Uiso calc 1 . .
C C9B 0.67279(17) -0.0570(4) 0.39186(11) 0.0182(5) Uani d 1 . .
H H9BA 0.629352 -0.122258 0.400170 0.022 Uiso calc 1 . .
H H9BB 0.707035 -0.005268 0.428358 0.022 Uiso calc 1 . .
C C10B 0.63851(16) 0.0945(4) 0.35088(11) 0.0157(5) Uani d 1 . .
C C11B 0.55831(17) 0.1209(4) 0.32579(12) 0.0185(6) Uani d 1 . .
H H11B 0.521860 0.036644 0.332020 0.022 Uiso calc 1 . .
C C12B 0.53139(16) 0.2713(4) 0.29146(12) 0.0183(6) Uani d 1 . .
H H12B 0.476525 0.291534 0.274228 0.022 Uiso calc 1 . .
C C13B 0.58594(17) 0.3914(4) 0.28277(12) 0.0187(6) Uani d 1 . .
H H13B 0.569234 0.496742 0.260215 0.022 Uiso calc 1 . .
C C14B 0.66554(17) 0.3543(4) 0.30777(12) 0.0166(5) Uani d 1 . .
H H14B 0.703077 0.434323 0.300945 0.020 Uiso calc 1 . .

loop_
_atom_site_aniso_label
_atom_site_aniso_U_11
_atom_site_aniso_U_22
_atom_site_aniso_U_33
_atom_site_aniso_U_12
_atom_site_aniso_U_13
_atom_site_aniso_U_23
Br1A 0.01602(15) 0.01823(15) 0.01258(14) -0.00133(10) 0.00242(11) -0.00240(10)
Br2A 0.01530(15) 0.02096(16) 0.01303(14) -0.00162(10) 0.00349(11) 0.00407(10)
Cu1A 0.01088(19) 0.0141(2) 0.01186(19) -0.00180(14) 0.00080(15) 0.00170(14)
N1A 0.0120(10) 0.0186(11) 0.0103(10) -0.0026(9) 0.0010(8) -0.0003(8)
N2A 0.0140(11) 0.0146(11) 0.0128(10) -0.0009(8) 0.0028(8) 0.0004(8)
N3A 0.0130(11) 0.0208(12) 0.0117(10) -0.0023(9) 0.0003(8) 0.0026(9)
C1A 0.0187(14) 0.0199(13) 0.0137(12) 0.0005(11) 0.0065(10) 0.0019(10)
C2A 0.0204(14) 0.0275(15) 0.0122(12) 0.0036(11) 0.0051(10) 0.0015(11)
C3A 0.0129(13) 0.0358(17) 0.0136(12) 0.0027(12) 0.0000(10) -0.0021(11)
C4A 0.0151(13) 0.0283(15) 0.0169(12) -0.0051(11) 0.0029(10) -0.0042(11)
C5A 0.0157(13) 0.0183(13) 0.0125(11) -0.0021(10) 0.0034(10) -0.0023(10)
C6A 0.0192(14) 0.0165(13) 0.0215(14) -0.0065(11) 0.0042(11) -0.0017(11)
C7A 0.0164(13) 0.0186(13) 0.0165(13) -0.0021(10) 0.0068(10) 0.0021(10)
C8A 0.0216(14) 0.0148(13) 0.0211(13) 0.0005(11) 0.0072(11) -0.0026(11)
C9A 0.0201(14) 0.0209(14) 0.0191(13) 0.0005(11) 0.0075(11) -0.0019(11)
C10A 0.0154(12) 0.0231(14) 0.0117(11) -0.0012(11) 0.0051(9) 0.0038(10)
C11A 0.0191(14) 0.0314(16) 0.0182(13) 0.0037(12) 0.0074(11) 0.0065(12)
C12A 0.0133(13) 0.0412(18) 0.0204(13) -0.0032(12) 0.0043(11) 0.0081(13)
C13A 0.0195(15) 0.0364(18) 0.0187(14) -0.0105(13) 0.0027(11) -0.0016(12)
C14A 0.0194(14) 0.0260(15) 0.0178(13) -0.0087(12) 0.0046(11) -0.0019(11)
Br1B 0.01639(15) 0.01632(15) 0.01312(14) 0.00041(10) 0.00135(11) -0.00212(10)
Br2B 0.01310(14) 0.02055(16) 0.01192(14) 0.00031(10) 0.00195(10) 0.00281(10)
Cu1B 0.0107(2) 0.0127(2) 0.01236(19) -0.00003(14) 0.00032(15) -0.00011(14)
N1B 0.0116(10) 0.0173(11) 0.0115(10) 0.0015(8) 0.0006(8) 0.0017(8)
N2B 0.0165(11) 0.0143(11) 0.0118(10) 0.0006(9) 0.0018(8) -0.0001(8)
N3B 0.0127(10) 0.0146(10) 0.0117(10) -0.0011(8) 0.0012(8) -0.0010(8)
C1B 0.0176(13) 0.0186(13) 0.0140(12) -0.0013(11) 0.0010(10) 0.0018(10)
C2B 0.0172(14) 0.0253(15) 0.0140(12) -0.0041(11) 0.0025(10) 0.0012(11)
C3B 0.0136(12) 0.0337(16) 0.0136(12) 0.0019(12) 0.0023(10) 0.0013(11)
C4B 0.0213(14) 0.0228(14) 0.0148(12) 0.0074(11) 0.0033(10) 0.0015(11)
C5B 0.0179(13) 0.0190(13) 0.0096(11) -0.0017(11) 0.0017(9) -0.0009(10)
C6B 0.0218(14) 0.0128(13) 0.0218(14) 0.0017(11) -0.0003(11) 0.0027(10)
C7B 0.0187(13) 0.0172(13) 0.0180(13) 0.0009(11) 0.0026(11) -0.0037(10)
C8B 0.0175(13) 0.0168(13) 0.0212(13) -0.0036(11) 0.0044(11) 0.0031(11)
C9B 0.0203(13) 0.0189(13) 0.0155(12) -0.0023(11) 0.0058(10) 0.0041(11)
C10B 0.0168(13) 0.0170(13) 0.0129(11) -0.0017(10) 0.0043(10) -0.0025(10)
C11B 0.0195(14) 0.0220(14) 0.0154(12) -0.0053(11) 0.0076(10) -0.0034(11)
C12B 0.0111(12) 0.0262(15) 0.0154(12) 0.0020(11) 0.0008(10) -0.0020(11)
C13B 0.0156(13) 0.0204(14) 0.0191(13) 0.0028(11) 0.0038(10) 0.0032(11)
C14B 0.0164(13) 0.0146(13) 0.0185(13) -0.0005(10) 0.0049(10) 0.0007(10)

loop_
_atom_type_symbol
_atom_type_description
_atom_type_scat_dispersion_real
_atom_type_scat_dispersion_imag
_atom_type_scat_source
C C 0.0181 0.0091 'International Tables Vol C Tables 4.2.6.8 and 6.1.1.4'
H H 0.0000 0.0000 'International Tables Vol C Tables 4.2.6.8 and 6.1.1.4'
N N 0.0311 0.0180 'International Tables Vol C Tables 4.2.6.8 and 6.1.1.4'
Cu Cu -1.9646 0.5888 'International Tables Vol C Tables 4.2.6.8 and 6.1.1.4'
Br Br -0.6763 1.2805 'International Tables Vol C Tables 4.2.6.8 and 6.1.1.4'

loop_
_geom_angle_atom_site_label_1
_geom_angle_atom_site_label_2
_geom_angle_atom_site_label_3
_geom_angle_site_symmetry_1
_geom_angle_site_symmetry_3
_geom_angle
_geom_angle_publ_flag
N3A Cu1A N1A . . 175.43(10) y
N3A Cu1A N2A . . 84.36(9) y
N1A Cu1A N2A . . 94.20(9) y
N3A Cu1A Br2A . . 86.92(7) y
N1A Cu1A Br2A . . 92.14(7) y
N2A Cu1A Br2A . . 148.90(7) y
N3A Cu1A Br1A . . 95.27(7) y
N1A Cu1A Br1A . . 89.18(6) y
N2A Cu1A Br1A . . 95.85(7) y
Br2A Cu1A Br1A . . 114.679(17) y
C5A N1A C1A . . 118.3(2) ?
C5A N1A Cu1A . . 126.79(19) ?
C1A N1A Cu1A . . 114.93(18) ?
C7A N2A C8A . . 111.8(2) ?
C7A N2A Cu1A . . 115.52(17) ?
C8A N2A Cu1A . . 114.70(17) ?
C7A N2A H1CC . . 105(2) ?
C8A N2A H1CC . . 108(2) ?
Cu1A N2A H1CC . . 101(2) ?
C10A N3A C14A . . 119.3(2) ?
C10A N3A Cu1A . . 118.52(18) ?
C14A N3A Cu1A . . 122.2(2) ?
N1A C1A C2A . . 123.3(3) ?
N1A C1A H1A . . 118.4 ?
C2A C1A H1A . . 118.4 ?
C1A C2A C3A . . 118.3(3) ?
C1A C2A H2A . . 120.8 ?
C3A C2A H2A . . 120.8 ?
C4A C3A C2A . . 119.1(3) ?
C4A C3A H3A . . 120.5 ?
C2A C3A H3A . . 120.5 ?
C3A C4A C5A . . 119.7(3) ?
C3A C4A H4A . . 120.1 ?
C5A C4A H4A . . 120.1 ?
N1A C5A C4A . . 121.3(3) ?
N1A C5A C6A . . 118.8(2) ?
C4A C5A C6A . . 119.9(3) ?
C5A C6A C7A . . 114.2(2) ?
C5A C6A H6AA . . 108.7 ?
C7A C6A H6AA . . 108.7 ?
C5A C6A H6AB . . 108.7 ?
C7A C6A H6AB . . 108.7 ?
H6AA C6A H6AB . . 107.6 ?
N2A C7A C6A . . 110.8(2) ?
N2A C7A H7AA . . 109.5 ?
C6A C7A H7AA . . 109.5 ?
N2A C7A H7AB . . 109.5 ?
C6A C7A H7AB . . 109.5 ?
H7AA C7A H7AB . . 108.1 ?
N2A C8A C9A . . 111.8(2) ?
N2A C8A H8AA . . 109.2 ?
C9A C8A H8AA . . 109.2 ?
N2A C8A H8AB . . 109.2 ?
C9A C8A H8AB . . 109.2 ?
H8AA C8A H8AB . . 107.9 ?
C10A C9A C8A . . 112.1(2) ?
C10A C9A H9AA . . 109.2 ?
C8A C9A H9AA . . 109.2 ?
C10A C9A H9AB . . 109.2 ?
C8A C9A H9AB . . 109.2 ?
H9AA C9A H9AB . . 107.9 ?
N3A C10A C11A . . 121.3(3) ?
N3A C10A C9A . . 115.9(2) ?
C11A C10A C9A . . 122.8(3) ?
C12A C11A C10A . . 119.6(3) ?
C12A C11A H11A . . 120.2 ?
C10A C11A H11A . . 120.2 ?
C11A C12A C13A . . 118.7(3) ?
C11A C12A H12A . . 120.7 ?
C13A C12A H12A . . 120.7 ?
C14A C13A C12A . . 119.5(3) ?
C14A C13A H13A . . 120.3 ?
C12A C13A H13A . . 120.3 ?
N3A C14A C13A . . 121.7(3) ?
N3A C14A H14A . . 119.2 ?
C13A C14A H14A . . 119.2 ?
N3B Cu1B N1B . . 178.80(9) y
N3B Cu1B N2B . . 84.69(9) y
N1B Cu1B N2B . . 94.72(9) y
N3B Cu1B Br1B . . 88.43(6) y
N1B Cu1B Br1B . . 92.65(7) y
N2B Cu1B Br1B . . 144.35(7) y
N3B Cu1B Br2B . . 91.90(7) y
N1B Cu1B Br2B . . 87.13(6) y
N2B Cu1B Br2B . . 96.32(7) y
Br1B Cu1B Br2B . . 118.880(18) y
C1B N1B C5B . . 118.6(2) ?
C1B N1B Cu1B . . 115.44(19) ?
C5B N1B Cu1B . . 125.84(18) ?
C7B N2B C8B . . 111.8(2) ?
C7B N2B Cu1B . . 115.90(17) ?
C8B N2B Cu1B . . 114.36(18) ?
C7B N2B H1 . . 103(2) ?
C8B N2B H1 . . 110(2) ?
Cu1B N2B H1 . . 101(2) ?
C14B N3B C10B . . 119.1(2) ?
C14B N3B Cu1B . . 121.92(19) ?
C10B N3B Cu1B . . 118.95(18) ?
N1B C1B C2B . . 123.5(3) ?
N1B C1B H1B . . 118.3 ?
C2B C1B H1B . . 118.3 ?
C1B C2B C3B . . 118.5(3) ?
C1B C2B H2B . . 120.8 ?
C3B C2B H2B . . 120.8 ?
C4B C3B C2B . . 118.3(3) ?
C4B C3B H3B . . 120.9 ?
C2B C3B H3B . . 120.9 ?
C3B C4B C5B . . 120.4(3) ?
C3B C4B H4B . . 119.8 ?
C5B C4B H4B . . 119.8 ?
N1B C5B C4B . . 120.7(3) ?
N1B C5B C6B . . 119.4(2) ?
C4B C5B C6B . . 119.9(3) ?
C5B C6B C7B . . 113.5(2) ?
C5B C6B H6BA . . 108.9 ?
C7B C6B H6BA . . 108.9 ?
C5B C6B H6BB . . 108.9 ?
C7B C6B H6BB . . 108.9 ?
H6BA C6B H6BB . . 107.7 ?
N2B C7B C6B . . 111.0(2) ?
N2B C7B H7BA . . 109.4 ?
C6B C7B H7BA . . 109.4 ?
N2B C7B H7BB . . 109.4 ?
C6B C7B H7BB . . 109.4 ?
H7BA C7B H7BB . . 108.0 ?
N2B C8B C9B . . 111.9(2) ?
N2B C8B H8BA . . 109.2 ?
C9B C8B H8BA . . 109.2 ?
N2B C8B H8BB . . 109.2 ?
C9B C8B H8BB . . 109.2 ?
H8BA C8B H8BB . . 107.9 ?
C10B C9B C8B . . 113.7(2) ?
C10B C9B H9BA . . 108.8 ?
C8B C9B H9BA . . 108.8 ?
C10B C9B H9BB . . 108.8 ?
C8B C9B H9BB . . 108.8 ?
H9BA C9B H9BB . . 107.7 ?
N3B C10B C11B . . 121.2(3) ?
N3B C10B C9B . . 115.4(2) ?
C11B C10B C9B . . 123.4(3) ?
C10B C11B C12B . . 119.7(3) ?
C10B C11B H11B . . 120.1 ?
C12B C11B H11B . . 120.1 ?
C13B C12B C11B . . 118.9(3) ?
C13B C12B H12B . . 120.6 ?
C11B C12B H12B . . 120.6 ?
C12B C13B C14B . . 118.6(3) ?
C12B C13B H13B . . 120.7 ?
C14B C13B H13B . . 120.7 ?
N3B C14B C13B . . 122.5(3) ?
N3B C14B H14B . . 118.8 ?
C13B C14B H14B . . 118.8 ?

loop_
_geom_bond_atom_site_label_1
_geom_bond_atom_site_label_2
_geom_bond_site_symmetry_2
_geom_bond_distance
_geom_bond_publ_flag
Br1A Cu1A . 2.6540(5) y
Br2A Cu1A . 2.4670(5) y
Cu1A N3A . 2.017(2) y
Cu1A N1A . 2.046(2) y
Cu1A N2A . 2.053(2) y
N1A C5A . 1.347(4) ?
N1A C1A . 1.353(4) ?
N2A C7A . 1.479(3) ?
N2A C8A . 1.492(4) ?
N2A H1CC . 0.87(4) ?
N3A C10A . 1.344(4) ?
N3A C14A . 1.347(4) ?
C1A C2A . 1.384(4) ?
C1A H1A . 0.9500 ?
C2A C3A . 1.388(4) ?
C2A H2A . 0.9500 ?
C3A C4A . 1.382(4) ?
C3A H3A . 0.9500 ?
C4A C5A . 1.402(4) ?
C4A H4A . 0.9500 ?
C5A C6A . 1.504(4) ?
C6A C7A . 1.528(4) ?
C6A H6AA . 0.9900 ?
C6A H6AB . 0.9900 ?
C7A H7AA . 0.9900 ?
C7A H7AB . 0.9900 ?
C8A C9A . 1.527(4) ?
C8A H8AA . 0.9900 ?
C8A H8AB . 0.9900 ?
C9A C10A . 1.497(4) ?
C9A H9AA . 0.9900 ?
C9A H9AB . 0.9900 ?
C10A C11A . 1.387(4) ?
C11A C12A . 1.380(4) ?
C11A H11A . 0.9500 ?
C12A C13A . 1.383(5) ?
C12A H12A . 0.9500 ?
C13A C14A . 1.378(4) ?
C13A H13A . 0.9500 ?
C14A H14A . 0.9500 ?
Br1B Cu1B . 2.4572(5) y
Br2B Cu1B . 2.6657(5) y
Cu1B N3B . 2.024(2) y
Cu1B N1B . 2.029(2) y
Cu1B N2B . 2.054(2) y
N1B C1B . 1.342(4) ?
N1B C5B . 1.348(4) ?
N2B C7B . 1.479(4) ?
N2B C8B . 1.485(4) ?
N2B H1 . 0.90(4) ?
N3B C14B . 1.344(3) ?
N3B C10B . 1.350(4) ?
C1B C2B . 1.379(4) ?
C1B H1B . 0.9500 ?
C2B C3B . 1.392(4) ?
C2B H2B . 0.9500 ?
C3B C4B . 1.383(4) ?
C3B H3B . 0.9500 ?
C4B C5B . 1.396(4) ?
C4B H4B . 0.9500 ?
C5B C6B . 1.498(4) ?
C6B C7B . 1.521(4) ?
C6B H6BA . 0.9900 ?
C6B H6BB . 0.9900 ?
C7B H7BA . 0.9900 ?
C7B H7BB . 0.9900 ?
C8B C9B . 1.530(4) ?
C8B H8BA . 0.9900 ?
C8B H8BB . 0.9900 ?
C9B C10B . 1.504(4) ?
C9B H9BA . 0.9900 ?
C9B H9BB . 0.9900 ?
C10B C11B . 1.385(4) ?
C11B C12B . 1.390(4) ?
C11B H11B . 0.9500 ?
C12B C13B . 1.386(4) ?
C12B H12B . 0.9500 ?
C13B C14B . 1.389(4) ?
C13B H13B . 0.9500 ?
C14B H14B . 0.9500 ?

loop_
_geom_hbond_atom_site_label_D
_geom_hbond_atom_site_label_H
_geom_hbond_atom_site_label_A
_geom_hbond_site_symmetry_A
_geom_hbond_distance_DH
_geom_hbond_distance_HA
_geom_hbond_distance_DA
_geom_hbond_angle_DHA
_geom_hbond_publ_flag
N2A H1CC Br1A 2 0.87(4) 2.71(4) 3.504(2) 152(3) yes
C1A H1A Br2A . 0.95 2.80 3.272(3) 111.7 yes
C2A H2A Br2A 3_656 0.95 3.00 3.810(3) 143.7 yes
C4A H4A Br2A 3_666 0.95 3.09 3.849(3) 138.2 yes
C7A H7AA Br1A 1_565 0.99 3.05 3.985(3) 158.0 yes
C8A H8AA Br1A 2 0.99 3.11 3.728(3) 121.8 yes
C14A H14A Br1A . 0.95 2.94 3.494(3) 118.3 yes
N2B H1 Br2B 2_645 0.90(4) 2.62(4) 3.369(2) 142(3) yes
C4B H4B Br1B 3_756 0.95 3.01 3.730(3) 133.6 yes
C7B H7BB Br2B 1_545 0.99 3.09 3.988(3) 151.3 yes
C8B H8BA Br1B 1_545 0.99 3.02 3.937(3) 155.1 yes
C8B H8BB Br2B 2_645 0.99 2.96 3.613(3) 124.2 yes
C9B H9BB Br2A 3_656 0.99 3.12 3.680(3) 117.5 yes
C13B H13B Br2B 2_655 0.95 3.08 3.786(3) 132.2 yes
C14B H14B Br2B . 0.95 2.83 3.381(3) 117.7 yes

loop_
_geom_torsion_atom_site_label_1
_geom_torsion_atom_site_label_2
_geom_torsion_atom_site_label_3
_geom_torsion_atom_site_label_4
_geom_torsion_site_symmetry_1
_geom_torsion_site_symmetry_2
_geom_torsion_site_symmetry_3
_geom_torsion_site_symmetry_4
_geom_torsion
_geom_torsion_publ_flag
C5A N1A C1A C2A . . . . 2.0(4) ?
Cu1A N1A C1A C2A . . . . -179.0(2) ?
N1A C1A C2A C3A . . . . -1.4(4) ?
C1A C2A C3A C4A . . . . 0.3(4) ?
C2A C3A C4A C5A . . . . 0.2(4) ?
C1A N1A C5A C4A . . . . -1.5(4) ?
Cu1A N1A C5A C4A . . . . 179.75(19) ?
C1A N1A C5A C6A . . . . 178.2(2) ?
Cu1A N1A C5A C6A . . . . -0.5(4) ?
C3A C4A C5A N1A . . . . 0.4(4) ?
C3A C4A C5A C6A . . . . -179.3(3) ?
N1A C5A C6A C7A . . . . -45.5(4) ?
C4A C5A C6A C7A . . . . 134.3(3) ?
C8A N2A C7A C6A . . . . 77.4(3) ?
Cu1A N2A C7A C6A . . . . -56.2(3) ?
C5A C6A C7A N2A . . . . 77.5(3) ?
C7A N2A C8A C9A . . . . -150.9(2) ?
Cu1A N2A C8A C9A . . . . -16.9(3) ?
N2A C8A C9A C10A . . . . -52.9(3) ?
C14A N3A C10A C11A . . . . -0.7(4) ?
Cu1A N3A C10A C11A . . . . 179.8(2) ?
C14A N3A C10A C9A . . . . 178.4(2) ?
Cu1A N3A C10A C9A . . . . -1.1(3) ?
C8A C9A C10A N3A . . . . 66.3(3) ?
C8A C9A C10A C11A . . . . -114.5(3) ?
N3A C10A C11A C12A . . . . 0.7(4) ?
C9A C10A C11A C12A . . . . -178.4(3) ?
C10A C11A C12A C13A . . . . 0.1(4) ?
C11A C12A C13A C14A . . . . -0.9(4) ?
C10A N3A C14A C13A . . . . -0.1(4) ?
Cu1A N3A C14A C13A . . . . 179.4(2) ?
C12A C13A C14A N3A . . . . 0.9(5) ?
C5B N1B C1B C2B . . . . -0.1(4) ?
Cu1B N1B C1B C2B . . . . -176.8(2) ?
N1B C1B C2B C3B . . . . -0.7(4) ?
C1B C2B C3B C4B . . . . 0.5(4) ?
C2B C3B C4B C5B . . . . 0.3(4) ?
C1B N1B C5B C4B . . . . 1.0(4) ?
Cu1B N1B C5B C4B . . . . 177.32(19) ?
C1B N1B C5B C6B . . . . -178.0(3) ?
Cu1B N1B C5B C6B . . . . -1.7(4) ?
C3B C4B C5B N1B . . . . -1.1(4) ?
C3B C4B C5B C6B . . . . 177.9(3) ?
N1B C5B C6B C7B . . . . 48.6(4) ?
C4B C5B C6B C7B . . . . -130.5(3) ?
C8B N2B C7B C6B . . . . -80.2(3) ?
Cu1B N2B C7B C6B . . . . 53.3(3) ?
C5B C6B C7B N2B . . . . -77.5(3) ?
C7B N2B C8B C9B . . . . 156.6(2) ?
Cu1B N2B C8B C9B . . . . 22.4(3) ?
N2B C8B C9B C10B . . . . 48.2(3) ?
C14B N3B C10B C11B . . . . 1.6(4) ?
Cu1B N3B C10B C11B . . . . -177.7(2) ?
C14B N3B C10B C9B . . . . -176.2(2) ?
Cu1B N3B C10B C9B . . . . 4.5(3) ?
C8B C9B C10B N3B . . . . -66.6(3) ?
C8B C9B C10B C11B . . . . 115.7(3) ?
N3B C10B C11B C12B . . . . -2.0(4) ?
C9B C10B C11B C12B . . . . 175.6(3) ?
C10B C11B C12B C13B . . . . 0.5(4) ?
C11B C12B C13B C14B . . . . 1.4(4) ?
C10B N3B C14B C13B . . . . 0.4(4) ?
Cu1B N3B C14B C13B . . . . 179.7(2) ?
C12B C13B C14B N3B . . . . -1.9(4) ?
